data_4507790
loop_
_publ_author_name
'Hisamatsu, Shugo'
'Masu, Hyuma'
'Takahashi, Masahiro'
'Kishikawa, Keiki'
'Kohmoto, Shigeo'

_publ_section_title
;
 Conformation-Directed Hydrogen-Bonding inmeta-Substituted Aromatic
 Ureadicarboxylic Acid: A Conformationally Flexible U-Shaped Building
 Block
;
_journal_issue 6
_journal_name_full 'Crystal Growth &amp; Design'
_journal_page_first 2327
_journal_paper_doi 10.1021/cg301878r
_journal_volume 13
_journal_year 2013
_chemical_formula_moiety 'C24 H16 N2, C17 H16 N2 O5'
_chemical_formula_sum 'C41 H32 N4 O5'
_chemical_formula_weight 660.71
_chemical_name_systematic
; 
 ? 
;
_space_group_IT_number 15
_symmetry_cell_setting monoclinic
_symmetry_space_group_name_Hall '-C 2yc'
_symmetry_space_group_name_H-M 'C 1 2/c 1'
_atom_sites_solution_hydrogens geom
_atom_sites_solution_primary direct
_atom_sites_solution_secondary difmap
_audit_creation_method SHELXL-97
_cell_angle_alpha 90.00
_cell_angle_beta 93.8750(10)
_cell_angle_gamma 90.00
_cell_formula_units_Z 4
_cell_length_a 7.3667(7)
_cell_length_b 12.4342(12)
_cell_length_c 35.712(3)
_cell_measurement_reflns_used 2893
_cell_measurement_temperature 173
_cell_measurement_theta_max 27.45
_cell_measurement_theta_min 2.29
_cell_volume 3263.7(5)
_computing_cell_refinement 'APEX2 (Bruker AXS, 2006)'
_computing_data_collection 'APEX2 (Bruker AXS, 2006)'
_computing_data_reduction 'SAINT (Bruker AXS, 2004)'
_computing_molecular_graphics 'XSHEL (Bruker AXS,2002)'
_computing_publication_material 'XCIF (Bruker AXS, 2001)'
_computing_structure_refinement 'SHELXL-97 (Sheldrick, 1997)'
_computing_structure_solution 'SHELXS-97 (Sheldrick, 1997)'
_diffrn_ambient_temperature 173
_diffrn_detector_area_resol_mean 8.333
_diffrn_measured_fraction_theta_full 0.999
_diffrn_measured_fraction_theta_max 0.957
_diffrn_measurement_device_type 'Bruker APEXII CCD area detector'
_diffrn_measurement_method 'phi and omega scans'
_diffrn_radiation_monochromator graphite
_diffrn_radiation_source 'fine-focus sealed tube'
_diffrn_radiation_type MoK\a
_diffrn_radiation_wavelength 0.71073
_diffrn_reflns_av_R_equivalents 0.0188
_diffrn_reflns_av_sigmaI/netI 0.0278
_diffrn_reflns_limit_h_max 9
_diffrn_reflns_limit_h_min -9
_diffrn_reflns_limit_k_max 16
_diffrn_reflns_limit_k_min -11
_diffrn_reflns_limit_l_max 46
_diffrn_reflns_limit_l_min -38
_diffrn_reflns_number 8814
_diffrn_reflns_theta_full 25.00
_diffrn_reflns_theta_max 27.79
_diffrn_reflns_theta_min 1.14
_exptl_absorpt_coefficient_mu 0.090
_exptl_absorpt_correction_T_max 0.9875
_exptl_absorpt_correction_T_min 0.9650
_exptl_absorpt_correction_type empirical
_exptl_absorpt_process_details
;
SADABS Sheldrick 1996
;
_exptl_crystal_colour yellow
_exptl_crystal_density_diffrn 1.345
_exptl_crystal_density_method 'not measured'
_exptl_crystal_description plate
_exptl_crystal_F_000 1384
_exptl_crystal_size_max 0.40
_exptl_crystal_size_mid 0.30
_exptl_crystal_size_min 0.14
_refine_diff_density_max 0.467
_refine_diff_density_min -0.275
_refine_diff_density_rms 0.050
_refine_ls_extinction_method none
_refine_ls_goodness_of_fit_ref 1.043
_refine_ls_hydrogen_treatment constr
_refine_ls_matrix_type full
_refine_ls_number_parameters 228
_refine_ls_number_reflns 3712
_refine_ls_number_restraints 0
_refine_ls_restrained_S_all 1.043
_refine_ls_R_factor_all 0.0769
_refine_ls_R_factor_gt 0.0559
_refine_ls_shift/su_max 0.001
_refine_ls_shift/su_mean 0.000
_refine_ls_structure_factor_coef Fsqd
_refine_ls_weighting_details 'calc w=1/[\s^2^(Fo^2^)+(0.0967P)^2^+2.6942P] where P=(Fo^2^+2Fc^2^)/3'
_refine_ls_weighting_scheme calc
_refine_ls_wR_factor_gt 0.1601
_refine_ls_wR_factor_ref 0.1803
_reflns_number_gt 2801
_reflns_number_total 3712
_reflns_threshold_expression >2sigma(I)
_cod_data_source_file cg301878r_si_002.cif
_cod_data_source_block 1:5(a120627his2)
_cod_depositor_comments
;
The following automatic conversions were performed:

'_symmetry_cell_setting' value 'Monoclinic' changed to 'monoclinic'
according to /home/saulius/struct/CIF-dictionaries/cif_core.dic
dictionary named 'cif_core.dic' version 2.3.1 from 2005-06-27.

Automatic conversion script
Id: cif_fix_values 1891 2012-01-12 08:04:46Z andrius 
;
_cod_original_cell_volume 3263.8(5)
_cod_original_sg_symbol_H-M 'C2/c  '
_cod_database_code 4507790

loop_
_symmetry_equiv_pos_as_xyz
'x, y, z'
'-x, y, -z+1/2'
'x+1/2, y+1/2, z'
'-x+1/2, y+1/2, -z+1/2'
'-x, -y, -z'
'x, -y, z-1/2'
'-x+1/2, -y+1/2, -z'
'x+1/2, -y+1/2, z-1/2'

loop_
_atom_site_label
_atom_site_type_symbol
_atom_site_fract_x
_atom_site_fract_y
_atom_site_fract_z
_atom_site_U_iso_or_equiv
_atom_site_adp_type
_atom_site_occupancy
_atom_site_symmetry_multiplicity
_atom_site_calc_flag
_atom_site_refinement_flags
C19 C 0.8717(3) 0.97236(16) 0.02599(5) 0.0330(4) Uani 1 1 d .
O2 O 0.8543(2) 0.83209(14) 0.14943(5) 0.0469(4) Uani 1 1 d .
H2 H 0.9436 0.8266 0.1361 0.070 Uiso 1 1 calc R
C7 C 0.5532(3) 0.83734(17) 0.18981(5) 0.0314(4) Uani 1 1 d .
H7 H 0.6381 0.8949 0.1917 0.038 Uiso 1 1 calc R
O1 O 0.7755(2) 0.67626(14) 0.12194(5) 0.0555(5) Uani 1 1 d .
C2 C 0.5825(3) 0.75084(16) 0.16623(5) 0.0318(4) Uani 1 1 d .
C18 C 0.8474(3) 0.93789(16) -0.01238(5) 0.0330(4) Uani 1 1 d .
N1 N 0.3612(2) 0.93340(15) 0.23224(5) 0.0401(4) Uani 1 1 d .
N2 N 0.1453(2) 0.83489(15) 0.11102(5) 0.0377(4) Uani 1 1 d .
C20 C 0.7361(3) 0.94539(17) 0.05166(6) 0.0355(5) Uani 1 1 d .
H20 H 0.7524 0.9677 0.0771 0.043 Uiso 1 1 calc R
C14 C 0.4384(3) 0.86755(17) 0.06590(6) 0.0341(5) Uani 1 1 d .
C1 C 0.7467(3) 0.74862(17) 0.14360(5) 0.0354(5) Uani 1 1 d .
C16 C 0.5631(3) 0.85240(18) 0.00183(6) 0.0375(5) Uani 1 1 d .
H16 H 0.4587 0.8115 -0.0062 0.045 Uiso 1 1 calc R
C21 C 1.0235(3) 1.03370(17) 0.03737(5) 0.0346(5) Uani 1 1 d .
H21 H 1.0394 1.0567 0.0627 0.042 Uiso 1 1 calc R
C13 C 0.4036(3) 0.93771(18) 0.09501(6) 0.0358(5) Uani 1 1 d .
H13 H 0.4798 0.9983 0.1001 0.043 Uiso 1 1 calc R
C3 C 0.4559(3) 0.66712(18) 0.16300(6) 0.0388(5) Uani 1 1 d .
H3 H 0.4729 0.6089 0.1463 0.047 Uiso 1 1 calc R
C5 C 0.2775(3) 0.7548(2) 0.20808(6) 0.0427(5) Uani 1 1 d .
H5 H 0.1744 0.7550 0.2227 0.051 Uiso 1 1 calc R
C15 C 0.5846(3) 0.88830(17) 0.03996(6) 0.0347(5) Uani 1 1 d .
C17 C 0.6895(3) 0.87583(18) -0.02315(6) 0.0381(5) Uani 1 1 d .
H17 H 0.6720 0.8503 -0.0482 0.046 Uiso 1 1 calc R
C6 C 0.3995(3) 0.84003(17) 0.21067(5) 0.0331(4) Uani 1 1 d .
C12 C 0.2567(3) 0.91825(18) 0.11649(6) 0.0376(5) Uani 1 1 d .
H12 H 0.2347 0.9671 0.1361 0.045 Uiso 1 1 calc R
O3 O 0.5000 1.0911(2) 0.2500 0.0682(8) Uani 1 2 d S
C11 C 0.1813(3) 0.76612(19) 0.08395(6) 0.0425(5) Uani 1 1 d .
H11 H 0.1052 0.7049 0.0801 0.051 Uiso 1 1 calc R
C4 C 0.3056(3) 0.6695(2) 0.18422(7) 0.0444(5) Uani 1 1 d .
H4 H 0.2207 0.6119 0.1824 0.053 Uiso 1 1 calc R
C10 C 0.3238(3) 0.77939(18) 0.06111(6) 0.0412(5) Uani 1 1 d .
H10 H 0.3433 0.7280 0.0421 0.049 Uiso 1 1 calc R
C9 C 0.5000 0.9925(3) 0.2500 0.0430(8) Uani 1 2 d S
C8 C 0.2024(4) 0.9961(3) 0.21922(9) 0.0787(11) Uani 1 1 d .
H8A H 0.1704 1.0457 0.2391 0.118 Uiso 1 1 calc R
H8B H 0.1000 0.9476 0.2130 0.118 Uiso 1 1 calc R
H8C H 0.2299 1.0372 0.1969 0.118 Uiso 1 1 calc R

loop_
_atom_site_aniso_label
_atom_site_aniso_U_11
_atom_site_aniso_U_22
_atom_site_aniso_U_33
_atom_site_aniso_U_23
_atom_site_aniso_U_13
_atom_site_aniso_U_12
C19 0.0309(10) 0.0387(11) 0.0305(10) 0.0097(8) 0.0116(8) 0.0124(8)
O2 0.0391(8) 0.0554(10) 0.0491(9) -0.0124(8) 0.0248(7) -0.0066(7)
C7 0.0310(9) 0.0368(10) 0.0270(9) 0.0052(8) 0.0078(7) 0.0008(8)
O1 0.0636(11) 0.0498(10) 0.0563(10) -0.0166(8) 0.0263(8) 0.0007(8)
C2 0.0310(10) 0.0380(10) 0.0270(9) 0.0060(8) 0.0060(7) 0.0037(8)
C18 0.0319(10) 0.0356(10) 0.0316(10) 0.0061(8) 0.0035(8) 0.0062(8)
N1 0.0389(10) 0.0474(10) 0.0357(9) 0.0067(8) 0.0159(8) 0.0131(8)
N2 0.0325(9) 0.0491(11) 0.0327(9) 0.0069(8) 0.0102(7) 0.0044(8)
C20 0.0374(11) 0.0415(11) 0.0286(9) 0.0020(8) 0.0090(8) 0.0078(9)
C14 0.0316(10) 0.0388(11) 0.0330(10) 0.0083(8) 0.0107(8) 0.0098(8)
C1 0.0376(11) 0.0403(11) 0.0293(10) 0.0000(8) 0.0088(8) 0.0041(9)
C16 0.0357(10) 0.0415(11) 0.0360(11) 0.0006(9) 0.0081(8) 0.0013(9)
C21 0.0400(11) 0.0415(11) 0.0228(9) 0.0018(8) 0.0050(8) 0.0106(9)
C13 0.0344(10) 0.0394(11) 0.0339(10) 0.0047(8) 0.0047(8) 0.0006(8)
C3 0.0390(11) 0.0372(11) 0.0398(11) 0.0038(9) 0.0001(9) 0.0001(9)
C5 0.0322(10) 0.0544(14) 0.0426(12) 0.0160(10) 0.0118(9) 0.0024(9)
C15 0.0345(10) 0.0378(11) 0.0328(10) 0.0039(8) 0.0111(8) 0.0086(8)
C17 0.0404(11) 0.0448(12) 0.0297(10) -0.0002(9) 0.0074(8) 0.0034(9)
C6 0.0296(9) 0.0422(11) 0.0283(9) 0.0089(8) 0.0080(7) 0.0065(8)
C12 0.0410(11) 0.0440(12) 0.0291(10) 0.0027(9) 0.0108(8) 0.0103(9)
O3 0.0820(19) 0.0397(14) 0.089(2) 0.000 0.0484(16) 0.000
C11 0.0448(12) 0.0446(12) 0.0393(12) 0.0023(9) 0.0116(9) -0.0050(10)
C4 0.0360(11) 0.0456(13) 0.0515(13) 0.0134(10) 0.0018(10) -0.0084(10)
C10 0.0495(12) 0.0382(11) 0.0378(11) -0.0009(9) 0.0180(9) 0.0022(10)
C9 0.0496(18) 0.0395(16) 0.0437(17) 0.000 0.0319(15) 0.000
C8 0.075(2) 0.102(3) 0.0580(17) -0.0142(16) -0.0006(15) 0.0562(19)

loop_
_atom_type_symbol
_atom_type_description
_atom_type_scat_dispersion_real
_atom_type_scat_dispersion_imag
_atom_type_scat_source
C C 0.0033 0.0016 'International Tables Vol C Tables 4.2.6.8 and 6.1.1.4'
H H 0.0000 0.0000 'International Tables Vol C Tables 4.2.6.8 and 6.1.1.4'
N N 0.0061 0.0033 'International Tables Vol C Tables 4.2.6.8 and 6.1.1.4'
O O 0.0106 0.0060 'International Tables Vol C Tables 4.2.6.8 and 6.1.1.4'

loop_
_geom_angle_atom_site_label_1
_geom_angle_atom_site_label_2
_geom_angle_atom_site_label_3
_geom_angle
_geom_angle_site_symmetry_1
_geom_angle_site_symmetry_3
C21 C19 C18 119.25(17) . .
C21 C19 C20 121.32(18) . .
C18 C19 C20 119.41(19) . .
C1 O2 H2 109.5 . .
C2 C7 C6 120.38(19) . .
C2 C7 H7 119.8 . .
C6 C7 H7 119.8 . .
C7 C2 C3 119.71(18) . .
C7 C2 C1 120.27(18) . .
C3 C2 C1 120.00(19) . .
C21 C18 C17 122.96(19) 5_775 .
C21 C18 C19 119.28(19) 5_775 .
C17 C18 C19 117.76(18) . .
C9 N1 C6 120.82(17) . .
C9 N1 C8 114.6(2) . .
C6 N1 C8 116.5(2) . .
C12 N2 C11 117.20(17) . .
C15 C20 C19 120.94(19) . .
C15 C20 H20 119.5 . .
C19 C20 H20 119.5 . .
C10 C14 C13 116.44(18) . .
C10 C14 C15 121.32(19) . .
C13 C14 C15 122.2(2) . .
O1 C1 O2 123.81(19) . .
O1 C1 C2 122.6(2) . .
O2 C1 C2 113.58(17) . .
C17 C16 C15 121.2(2) . .
C17 C16 H16 119.4 . .
C15 C16 H16 119.4 . .
C19 C21 C18 121.47(18) . 5_775
C19 C21 H21 119.3 . .
C18 C21 H21 119.3 5_775 .
C12 C13 C14 119.5(2) . .
C12 C13 H13 120.3 . .
C14 C13 H13 120.3 . .
C4 C3 C2 119.6(2) . .
C4 C3 H3 120.2 . .
C2 C3 H3 120.2 . .
C4 C5 C6 120.15(19) . .
C4 C5 H5 119.9 . .
C6 C5 H5 119.9 . .
C20 C15 C16 119.32(18) . .
C20 C15 C14 120.68(19) . .
C16 C15 C14 119.94(19) . .
C16 C17 C18 121.3(2) . .
C16 C17 H17 119.4 . .
C18 C17 H17 119.4 . .
C5 C6 C7 119.4(2) . .
C5 C6 N1 120.28(17) . .
C7 C6 N1 120.18(19) . .
N2 C12 C13 123.45(19) . .
N2 C12 H12 118.3 . .
C13 C12 H12 118.3 . .
N2 C11 C10 123.3(2) . .
N2 C11 H11 118.4 . .
C10 C11 H11 118.4 . .
C3 C4 C5 120.8(2) . .
C3 C4 H4 119.6 . .
C5 C4 H4 119.6 . .
C11 C10 C14 120.1(2) . .
C11 C10 H10 119.9 . .
C14 C10 H10 119.9 . .
O3 C9 N1 122.19(14) . .
O3 C9 N1 122.19(14) . 2_655
N1 C9 N1 115.6(3) . 2_655
N1 C8 H8A 109.5 . .
N1 C8 H8B 109.5 . .
H8A C8 H8B 109.5 . .
N1 C8 H8C 109.5 . .
H8A C8 H8C 109.5 . .
H8B C8 H8C 109.5 . .

loop_
_geom_bond_atom_site_label_1
_geom_bond_atom_site_label_2
_geom_bond_distance
_geom_bond_site_symmetry_2
C19 C21 1.391(3) .
C19 C18 1.435(3) .
C19 C20 1.440(3) .
O2 C1 1.314(3) .
O2 H2 0.8400 .
C7 C2 1.392(3) .
C7 C6 1.397(3) .
C7 H7 0.9500 .
O1 C1 1.215(3) .
C2 C3 1.397(3) .
C2 C1 1.499(3) .
C18 C21 1.393(3) 5_775
C18 C17 1.427(3) .
N1 C9 1.378(3) .
N1 C6 1.432(3) .
N1 C8 1.455(3) .
N2 C12 1.328(3) .
N2 C11 1.331(3) .
C20 C15 1.364(3) .
C20 H20 0.9500 .
C14 C10 1.387(3) .
C14 C13 1.394(3) .
C14 C15 1.490(3) .
C16 C17 1.364(3) .
C16 C15 1.432(3) .
C16 H16 0.9500 .
C21 C18 1.393(3) 5_775
C21 H21 0.9500 .
C13 C12 1.390(3) .
C13 H13 0.9500 .
C3 C4 1.384(3) .
C3 H3 0.9500 .
C5 C4 1.385(3) .
C5 C6 1.389(3) .
C5 H5 0.9500 .
C17 H17 0.9500 .
C12 H12 0.9500 .
O3 C9 1.227(4) .
C11 C10 1.382(3) .
C11 H11 0.9500 .
C4 H4 0.9500 .
C10 H10 0.9500 .
C9 N1 1.378(3) 2_655
C8 H8A 0.9800 .
C8 H8B 0.9800 .
C8 H8C 0.9800 .
